data_1008553
loop_
_publ_author_name
'Malaman, M'
'Ijjaali, M'
'Venturini, G'
'Gleitzer, C'
'Soubeyroux, J L'

_publ_section_title
;
Neutron diffraction study of Fe~4~(PO~4~)~3~(OH)~3~: occurrence of
ferromagnetic Fe~2~O~9~ clusters
;
_journal_coden_ASTM EJSCE5
_journal_name_full
;
European Journal of Solid State Inorganic Chemistry
;
_journal_page_first 519
_journal_page_last 531
_journal_volume 28
_journal_year 1991
_chemical_formula_structural 'Fe4 (P O4)3 (O H)3'
_chemical_formula_sum 'Fe4 H3 O15 P3'
_chemical_name_systematic 'Iron(III) tris(phosphate) trihydroxide'
_space_group_IT_number 15
_symmetry_cell_setting monoclinic
_symmetry_Int_Tables_number 15
_symmetry_space_group_name_Hall '-C 2yc'
_symmetry_space_group_name_H-M 'C 1 2/c 1'
_cell_angle_alpha 90
_cell_angle_beta 102.32(10)
_cell_angle_gamma 90
_cell_formula_units_Z 4
_cell_length_a 19.58(1)
_cell_length_b 7.388(5)
_cell_length_c 7.451(5)
_cell_volume 1053.0
_refine_ls_R_factor_all 0.033
_cod_original_formula_sum 'H3 Fe4 O15 P3'
_cod_database_code 1008553

loop_
_symmetry_equiv_pos_as_xyz
x,y,z
-x,y,1/2-z
-x,-y,-z
x,-y,1/2+z
1/2+x,1/2+y,z
1/2-x,1/2+y,1/2-z
1/2-x,1/2-y,-z
1/2+x,1/2-y,1/2+z

loop_
_atom_site_label
_atom_site_type_symbol
_atom_site_symmetry_multiplicity
_atom_site_Wyckoff_symbol
_atom_site_fract_x
_atom_site_fract_y
_atom_site_fract_z
_atom_site_occupancy
_atom_site_attached_hydrogens
_atom_site_calc_flag
Fe1 Fe3+ 8 f 0.0757(1) 0.7236(2) 0.1561(2) 1. 0 d
Fe2 Fe3+ 8 f 0.3304(1) 0.5126(2) 0.1472(2) 1. 0 d
P1 P5+ 8 f 0.1688(1) 0.6347(3) 0.5857(4) 1. 0 d
P2 P5+ 4 e 0. 0.8835(5) 0.75 1. 0 d
O1 O2- 4 e 0.5 0.1225(13) 0.25 1. 1 d
O2 O2- 8 f 0.3365(3) 0.3715(9) 0.4013(9) 1. 1 d
O3 O2- 8 f 0.0198(4) 0.2346(9) 0.4202(10) 1. 0 d
O4 O2- 8 f 0.1125(4) 0.5013(9) 0.106(1) 1. 0 d
O5 O2- 8 f 0.3142(4) 0.7422(9) 0.2455(11) 1. 0 d
O6 O2- 8 f 0.1426(4) 0.7569(9) 0.4143(10) 1. 0 d
O7 O2- 8 f 0.4367(3) 0.4936(9) 0.2595(9) 1. 0 d
O8 O2- 8 f 0.2339(4) 0.4660(9) 0.0649(10) 1. 0 d
H1 H1+ 8 f 0.295(2) 0.719(5) 0.869(4) 1. 0 d
H2 H1+ 4 e 0. 0.475(7) 0.25 1. 0 d

loop_
_atom_type_symbol
_atom_type_oxidation_number
Fe3+ 3.000
P5+ 5.000
O2- -2.000
H1+ 1.000
